data_7057759
loop_
_publ_author_name
'Stogniy, Marina Yu.'
'Erokhina, Svetlana A.'
'Suponitsky, Kyrill Yu.'
'Anisimov, Aleksei A.'
'Sivaev, Igor B.'
'Bregadze, Vladimir I.'

_publ_section_title
;
 Nucleophilic addition reactions to the ethylnitrilium derivative of
 nido-carborane 10-EtC&#xE002;N-7,8-C2B9H11
;
_journal_issue 22
_journal_name_full 'New Journal of Chemistry'
_journal_page_first 17958
_journal_paper_doi 10.1039/C8NJ04192J
_journal_volume 42
_journal_year 2018
_chemical_formula_moiety 'C7 H22 B9 N S'
_chemical_formula_sum 'C7 H22 B9 N S'
_chemical_formula_weight 249.60
_space_group_crystal_system monoclinic
_space_group_IT_number 14
_space_group_name_Hall '-P 2yn'
_space_group_name_H-M_alt 'P 1 21/n 1'
_symmetry_space_group_name_Hall '-P 2yn'
_symmetry_space_group_name_H-M 'P 1 21/n 1'
_atom_sites_solution_hydrogens mixed
_atom_sites_solution_primary direct
_audit_creation_date 2018-07-02
_audit_creation_method
;
Olex2 1.2
(compiled 2018.05.29 svn.r3508 for OlexSys, GUI svn.r5506)
;
_audit_update_record
;
2018-07-11 deposited with the CCDC.
2018-09-27 downloaded from the CCDC.
;
_cell_angle_alpha 90
_cell_angle_beta 114.974(3)
_cell_angle_gamma 90
_cell_formula_units_Z 4
_cell_length_a 13.8859(8)
_cell_length_b 7.9068(5)
_cell_length_c 14.3032(8)
_cell_measurement_reflns_used 8617
_cell_measurement_temperature 120(2)
_cell_measurement_theta_max 28.36
_cell_measurement_theta_min 2.69
_cell_volume 1423.56(15)
_computing_cell_refinement 'SAINT v8.34A (Bruker, 2013)'
_computing_data_reduction 'SAINT v8.34A (Bruker, 2013)'
_computing_molecular_graphics 'Olex2 (Dolomanov et al., 2009)'
_computing_publication_material 'Olex2 (Dolomanov et al., 2009)'
_computing_structure_refinement 'XL (Sheldrick, 2008)'
_computing_structure_solution 'ShelXS (Sheldrick, 2008)'
_diffrn_ambient_temperature 120(2)
_diffrn_measured_fraction_theta_full 0.999
_diffrn_measured_fraction_theta_max 0.988
_diffrn_measurement_device_type 'Bruker APEX-II CCD'
_diffrn_measurement_method '\f and \w scans'
_diffrn_radiation_monochromator graphite
_diffrn_radiation_type MoK\a
_diffrn_radiation_wavelength 0.71073
_diffrn_reflns_av_R_equivalents 0.0715
_diffrn_reflns_av_unetI/netI 0.0521
_diffrn_reflns_Laue_measured_fraction_full 0.999
_diffrn_reflns_Laue_measured_fraction_max 0.988
_diffrn_reflns_limit_h_max 19
_diffrn_reflns_limit_h_min -19
_diffrn_reflns_limit_k_max 10
_diffrn_reflns_limit_k_min -10
_diffrn_reflns_limit_l_max 19
_diffrn_reflns_limit_l_min -19
_diffrn_reflns_number 27024
_diffrn_reflns_point_group_measured_fraction_full 0.999
_diffrn_reflns_point_group_measured_fraction_max 0.988
_diffrn_reflns_theta_full 25.242
_diffrn_reflns_theta_max 29.697
_diffrn_reflns_theta_min 3.018
_diffrn_standards_number 0
_exptl_absorpt_coefficient_mu 0.198
_exptl_absorpt_correction_T_max 0.7459
_exptl_absorpt_correction_T_min 0.5654
_exptl_absorpt_correction_type multi-scan
_exptl_absorpt_process_details
'SADABS-2014/5 (Bruker,2014/5) was used for absorption correction. wR2(int) was 0.1108 before and 0.0909 after correction. The Ratio of minimum to maximum transmission is 0.7580. The \l/2 correction factor is 0.00150.'
_exptl_crystal_colour yellow
_exptl_crystal_colour_primary yellow
_exptl_crystal_density_diffrn 1.165
_exptl_crystal_description plate
_exptl_crystal_F_000 528
_exptl_crystal_size_max 0.16
_exptl_crystal_size_mid 0.08
_exptl_crystal_size_min 0.04
_refine_diff_density_max 0.799
_refine_diff_density_min -0.491
_refine_diff_density_rms 0.094
_refine_ls_extinction_method none
_refine_ls_goodness_of_fit_ref 1.047
_refine_ls_hydrogen_treatment mixed
_refine_ls_matrix_type full
_refine_ls_number_parameters 197
_refine_ls_number_reflns 3984
_refine_ls_number_restraints 0
_refine_ls_restrained_S_all 1.047
_refine_ls_R_factor_all 0.0863
_refine_ls_R_factor_gt 0.0605
_refine_ls_shift/su_max 0.001
_refine_ls_shift/su_mean 0.000
_refine_ls_structure_factor_coef Fsqd
_refine_ls_weighting_details 'w=1/[\s^2^(Fo^2^)+(0.1183P)^2^] where P=(Fo^2^+2Fc^2^)/3'
_refine_ls_weighting_scheme calc
_refine_ls_wR_factor_gt 0.1575
_refine_ls_wR_factor_ref 0.1793
_reflns_Friedel_coverage 0.000
_reflns_number_gt 2946
_reflns_number_total 3984
_reflns_threshold_expression 'I > 2\s(I)'
_cod_data_source_file c8nj04192j1.cif
_cod_data_source_block tim18apr
_cod_depositor_comments 'Adding full bibliography for 7057756--7057759.cif.'
_cod_database_code 7057759
_shelxl_version_number 2014/6
_shelx_space_group_comment
;
The symmetry employed for this shelxl refinement is uniquely defined
by the following loop, which should always be used as a source of
symmetry information in preference to the above space-group names.
They are only intended as comments.
;
_shelx_estimated_absorpt_t_max 0.992
_shelx_estimated_absorpt_t_min 0.969
_olex2_refinement_description
;
1. Fixed Uiso
 At 1.2 times of:
  All B(H) groups, All C(H,H) groups
 At 1.5 times of:
  All C(H,H,H) groups
2.a Secondary CH2 refined with riding coordinates:
 C4(H4A,H4B), C2(H2A,H2B)
2.b Idealised Me refined as rotating group:
 C5(H5A,H5B,H5C), C3(H3A,H3B,H3C)
2.c Boron cage BH refined with riding coordinates:
 B1(H1), B2(H2), B6(H6), B3(H3)
;
_olex2_submission_special_instructions 'No special instructions were received'

loop_
_space_group_symop_operation_xyz
'x, y, z'
'-x+1/2, y+1/2, -z+1/2'
'-x, -y, -z'
'x-1/2, -y-1/2, z-1/2'

loop_
_atom_site_label
_atom_site_type_symbol
_atom_site_fract_x
_atom_site_fract_y
_atom_site_fract_z
_atom_site_U_iso_or_equiv
_atom_site_adp_type
_atom_site_occupancy
_atom_site_site_symmetry_order
_atom_site_calc_flag
_atom_site_refinement_flags_posn
S1 S 0.90176(4) 0.64163(6) 0.21369(4) 0.02559(18) Uani 1 1 d .
B1 B 1.24231(16) 0.1571(2) 0.43304(16) 0.0199(4) Uani 1 1 d .
H1 H 1.3244 0.1033 0.4616 0.024 Uiso 1 1 calc R
B5 B 1.21706(16) 0.3787(2) 0.40732(16) 0.0188(4) Uani 1 1 d .
C4 C 0.81318(15) 0.8143(2) 0.14629(16) 0.0254(4) Uani 1 1 d .
H4A H 0.8539 0.9204 0.1548 0.031 Uiso 1 1 calc R
H4B H 0.7757 0.7887 0.0717 0.031 Uiso 1 1 calc R
C8 C 1.06693(15) 0.2575(2) 0.45965(15) 0.0232(4) Uani 1 1 d .
B2 B 1.13039(17) 0.0434(3) 0.34758(16) 0.0216(4) Uani 1 1 d .
H2 H 1.1383 -0.0874 0.3216 0.026 Uiso 1 1 calc R
B9 B 1.10530(17) 0.4340(3) 0.43102(16) 0.0215(4) Uani 1 1 d .
C7 C 1.02809(15) 0.1236(2) 0.37119(15) 0.0231(4) Uani 1 1 d .
B10 B 1.09197(16) 0.4032(3) 0.29950(15) 0.0179(4) Uani 1 1 d .
B6 B 1.17002(16) 0.2248(2) 0.30189(15) 0.0189(4) Uani 1 1 d .
H6 H 1.2037 0.2139 0.2434 0.023 Uiso 1 1 calc R
B11 B 1.03205(17) 0.1913(3) 0.26664(17) 0.0206(4) Uani 1 1 d .
C5 C 0.73442(16) 0.8323(3) 0.19331(16) 0.0275(4) Uani 1 1 d .
H5A H 0.6795 0.9142 0.1533 0.041 Uiso 1 1 calc GR
H5B H 0.7714 0.8718 0.2647 0.041 Uiso 1 1 calc GR
H5C H 0.7014 0.7224 0.1924 0.041 Uiso 1 1 calc GR
B4 B 1.20235(17) 0.2856(3) 0.51195(16) 0.0228(4) Uani 1 1 d .
B3 B 1.14640(17) 0.0829(3) 0.47489(17) 0.0227(4) Uani 1 1 d .
H3 H 1.1618 -0.0211 0.5326 0.027 Uiso 1 1 calc R
C1 C 1.00757(14) 0.6548(2) 0.18140(13) 0.0168(4) Uani 1 1 d .
C2 C 1.01511(15) 0.7855(2) 0.10930(14) 0.0192(4) Uani 1 1 d .
H2A H 1.0904 0.7984 0.1216 0.023 Uiso 1 1 calc R
H2B H 0.9907 0.8954 0.1245 0.023 Uiso 1 1 calc R
C3 C 0.94912(16) 0.7417(2) -0.00458(14) 0.0238(4) Uani 1 1 d .
H3A H 0.9534 0.8348 -0.0479 0.036 Uiso 1 1 calc GR
H3B H 0.8749 0.7241 -0.0168 0.036 Uiso 1 1 calc GR
H3C H 0.9770 0.6382 -0.0218 0.036 Uiso 1 1 calc GR
N1 N 1.08380(12) 0.54381(18) 0.22321(11) 0.0180(3) Uani 1 1 d .
H8 H 1.025(2) 0.253(3) 0.504(2) 0.039(7) Uiso 1 1 d .
H7 H 0.9747(18) 0.051(3) 0.3676(17) 0.028(6) Uiso 1 1 d .
H10 H 1.019(2) 0.380(3) 0.301(2) 0.048(7) Uiso 1 1 d .
H9 H 1.0909(16) 0.552(3) 0.4582(15) 0.021(5) Uiso 1 1 d .
H11 H 0.9672(17) 0.155(2) 0.1865(16) 0.019(5) Uiso 1 1 d .
H4 H 1.2488(19) 0.309(3) 0.5921(18) 0.030(6) Uiso 1 1 d .
H5 H 1.2763(18) 0.474(3) 0.4154(17) 0.031(6) Uiso 1 1 d .
H1A H 1.136(2) 0.553(3) 0.2060(19) 0.037(7) Uiso 1 1 d .

loop_
_atom_site_aniso_label
_atom_site_aniso_U_11
_atom_site_aniso_U_22
_atom_site_aniso_U_33
_atom_site_aniso_U_23
_atom_site_aniso_U_13
_atom_site_aniso_U_12
S1 0.0193(3) 0.0262(3) 0.0344(3) 0.01338(19) 0.0143(2) 0.00560(18)
B1 0.0153(9) 0.0201(9) 0.0223(10) 0.0023(8) 0.0060(8) 0.0024(7)
B5 0.0173(10) 0.0170(9) 0.0197(10) -0.0004(7) 0.0055(8) 0.0011(7)
C4 0.0197(9) 0.0269(9) 0.0309(10) 0.0109(8) 0.0119(8) 0.0063(8)
C8 0.0210(10) 0.0280(10) 0.0231(9) 0.0024(7) 0.0117(8) 0.0032(7)
B2 0.0210(10) 0.0181(9) 0.0243(10) -0.0005(8) 0.0081(9) 0.0004(8)
B9 0.0242(11) 0.0211(10) 0.0186(10) -0.0005(7) 0.0085(8) 0.0029(8)
C7 0.0168(9) 0.0247(9) 0.0268(10) 0.0045(7) 0.0081(8) -0.0015(7)
B10 0.0159(9) 0.0196(9) 0.0179(9) 0.0008(7) 0.0069(8) 0.0005(7)
B6 0.0173(10) 0.0192(9) 0.0191(10) -0.0008(7) 0.0067(8) 0.0012(7)
B11 0.0179(10) 0.0173(9) 0.0228(10) -0.0003(8) 0.0048(8) 0.0001(8)
C5 0.0253(10) 0.0321(10) 0.0276(10) 0.0050(8) 0.0137(9) 0.0064(8)
B4 0.0223(11) 0.0235(10) 0.0192(10) -0.0005(8) 0.0053(9) 0.0010(8)
B3 0.0212(10) 0.0214(10) 0.0251(10) 0.0039(8) 0.0093(9) 0.0017(8)
C1 0.0158(8) 0.0177(8) 0.0148(8) -0.0022(6) 0.0043(7) -0.0028(6)
C2 0.0187(9) 0.0189(8) 0.0206(9) -0.0004(7) 0.0089(7) -0.0014(7)
C3 0.0255(10) 0.0254(9) 0.0186(9) 0.0026(7) 0.0075(8) 0.0027(7)
N1 0.0163(7) 0.0186(7) 0.0191(7) -0.0004(6) 0.0077(6) 0.0003(6)

loop_
_atom_type_symbol
_atom_type_description
_atom_type_scat_dispersion_real
_atom_type_scat_dispersion_imag
_atom_type_scat_source
C C 0.0033 0.0016 'International Tables Vol C Tables 4.2.6.8 and 6.1.1.4'
H H 0.0000 0.0000 'International Tables Vol C Tables 4.2.6.8 and 6.1.1.4'
B B 0.0013 0.0007 'International Tables Vol C Tables 4.2.6.8 and 6.1.1.4'
N N 0.0061 0.0033 'International Tables Vol C Tables 4.2.6.8 and 6.1.1.4'
S S 0.1246 0.1234 'International Tables Vol C Tables 4.2.6.8 and 6.1.1.4'

loop_
_geom_angle_atom_site_label_1
_geom_angle_atom_site_label_2
_geom_angle_atom_site_label_3
_geom_angle
C1 S1 C4 106.01(8)
B5 B1 B6 61.32(11)
B2 B1 B5 108.48(14)
B2 B1 B6 59.18(11)
B2 B1 B4 108.19(14)
B2 B1 B3 59.88(12)
B4 B1 B5 58.97(11)
B4 B1 B6 107.91(14)
B4 B1 B3 59.56(12)
B3 B1 B5 106.41(14)
B3 B1 B6 106.43(14)
B1 B5 B6 59.37(11)
B9 B5 B1 108.19(14)
B9 B5 B10 61.79(11)
B9 B5 B6 106.51(14)
B10 B5 B1 108.59(14)
B10 B5 B6 58.71(11)
B4 B5 B1 59.91(12)
B4 B5 B9 61.01(12)
B4 B5 B10 111.22(15)
B4 B5 B6 107.10(14)
C5 C4 S1 106.79(13)
B9 C8 B4 65.13(13)
B9 C8 B3 117.67(15)
C7 C8 B9 114.88(15)
C7 C8 B4 112.36(15)
C7 C8 B3 62.79(12)
B4 C8 B3 61.57(12)
B1 B2 B11 108.75(14)
B1 B2 B3 60.34(12)
C7 B2 B1 103.64(14)
C7 B2 B6 100.78(14)
C7 B2 B11 54.51(11)
C7 B2 B3 59.05(11)
B6 B2 B1 61.27(12)
B6 B2 B11 60.14(12)
B6 B2 B3 108.41(14)
B3 B2 B11 106.21(14)
B5 B9 B10 59.19(11)
B5 B9 B4 58.89(12)
C8 B9 B5 104.16(14)
C8 B9 B10 104.24(15)
C8 B9 B4 60.45(12)
B4 B9 B10 107.41(14)
C8 C7 B2 112.27(15)
C8 C7 B11 113.03(15)
C8 C7 B3 63.21(12)
B2 C7 B3 61.99(12)
B11 C7 B2 65.44(12)
B11 C7 B3 117.98(15)
B5 B10 B9 59.01(11)
B5 B10 B11 107.00(14)
B9 B10 B11 102.86(14)
B6 B10 B5 62.04(11)
B6 B10 B9 106.93(14)
B6 B10 B11 59.12(12)
N1 B10 B5 116.67(15)
N1 B10 B9 125.66(15)
N1 B10 B6 116.99(15)
N1 B10 B11 126.19(15)
B1 B6 B5 59.30(11)
B2 B6 B1 59.55(11)
B2 B6 B5 107.16(14)
B2 B6 B10 111.85(15)
B2 B6 B11 61.09(11)
B10 B6 B1 108.98(14)
B10 B6 B5 59.25(11)
B10 B6 B11 62.40(11)
B11 B6 B1 108.14(14)
B11 B6 B5 107.38(14)
B2 B11 B10 106.80(14)
C7 B11 B2 60.04(12)
C7 B11 B10 104.75(14)
C7 B11 B6 103.92(15)
B6 B11 B2 58.77(11)
B6 B11 B10 58.47(11)
B1 B4 B9 108.41(14)
B5 B4 B1 61.12(11)
B5 B4 B9 60.10(11)
B5 B4 B3 108.67(15)
C8 B4 B1 103.16(14)
C8 B4 B5 100.53(14)
C8 B4 B9 54.42(11)
C8 B4 B3 59.29(12)
B3 B4 B1 60.28(12)
B3 B4 B9 106.57(15)
C8 B3 B1 102.96(14)
C8 B3 B2 102.49(14)
C8 B3 B4 59.14(12)
B2 B3 B1 59.78(12)
C7 B3 B1 103.15(14)
C7 B3 C8 53.99(11)
C7 B3 B2 58.96(12)
C7 B3 B4 103.26(14)
B4 B3 B1 60.16(12)
B4 B3 B2 108.59(15)
C2 C1 S1 122.95(13)
N1 C1 S1 117.06(13)
N1 C1 C2 119.99(16)
C1 C2 C3 113.09(15)
C1 N1 B10 128.00(16)

loop_
_geom_bond_atom_site_label_1
_geom_bond_atom_site_label_2
_geom_bond_distance
S1 C4 1.8180(19)
S1 C1 1.7192(18)
B1 B5 1.794(3)
B1 B2 1.765(3)
B1 B6 1.795(3)
B1 B4 1.773(3)
B1 B3 1.775(3)
B5 B9 1.777(3)
B5 B10 1.781(3)
B5 B6 1.830(3)
B5 B4 1.755(3)
C4 C5 1.513(3)
C8 B9 1.608(3)
C8 C7 1.561(3)
C8 B4 1.720(3)
C8 B3 1.722(3)
B2 C7 1.714(3)
B2 B6 1.758(3)
B2 B11 1.800(3)
B2 B3 1.767(3)
B9 B10 1.827(3)
B9 B4 1.794(3)
C7 B11 1.611(3)
C7 B3 1.716(3)
B10 B6 1.771(3)
B10 B11 1.841(3)
B10 N1 1.528(2)
B6 B11 1.783(3)
B4 B3 1.762(3)
C1 C2 1.495(2)
C1 N1 1.309(2)
C2 C3 1.534(3)
